data_7134337
loop_
_publ_author_name
'Burt, Liam K.'
'Kirk, Ryan M.'
'Hill, Anthony F.'

_publ_section_title
;
 Alkynyltellurolato ligands including a solvatochromic rhenium(i) complex
;
_journal_issue 33
_journal_name_full 'Chemical Communications'
_journal_page_first 6150
_journal_page_last 6153
_journal_paper_doi 10.1039/D5CC00770D
_journal_volume 61
_journal_year 2025
_chemical_formula_moiety 'C18 H17 N2 O3 Re Si Te'
_chemical_formula_sum 'C18 H17 N2 O3 Re Si Te'
_chemical_formula_weight 651.22
_space_group_crystal_system triclinic
_space_group_IT_number 1
_space_group_name_Hall 'P 1'
_space_group_name_H-M_alt 'P 1'
_atom_sites_solution_hydrogens geom
_atom_sites_solution_primary dual
_audit_creation_date 2019-06-13
_audit_creation_method
;
Olex2 1.2
(compiled May 18 2018 14:05:52 for OlexSys, GUI svn.r5506)
;
_audit_update_record
;
2025-02-11 deposited with the CCDC.	2025-03-10 downloaded from the CCDC.
;
_cell_angle_alpha 80.861(5)
_cell_angle_beta 73.077(5)
_cell_angle_gamma 72.852(4)
_cell_formula_units_Z 1
_cell_length_a 7.0960(3)
_cell_length_b 7.1524(4)
_cell_length_c 11.2227(7)
_cell_measurement_reflns_used 3526
_cell_measurement_temperature 150.00(10)
_cell_measurement_theta_max 26.1400
_cell_measurement_theta_min 4.0410
_cell_volume 519.04(5)
_computing_cell_refinement 'CrysAlisPro 1.171.39.46e (Rigaku OD, 2018)'
_computing_data_collection 'CrysAlisPro 1.171.39.46e (Rigaku OD, 2018)'
_computing_data_reduction 'CrysAlisPro 1.171.39.46e (Rigaku OD, 2018)'
_computing_molecular_graphics 'Olex2 (Dolomanov et al., 2009)'
_computing_publication_material 'Olex2 (Dolomanov et al., 2009)'
_computing_structure_refinement 'ShelXL (Sheldrick, 2015)'
_computing_structure_solution 'ShelXT (Sheldrick, 2015)'
_diffrn_ambient_environment N~2~
_diffrn_ambient_temperature 150.00(10)
_diffrn_detector 'CCD plate'
_diffrn_detector_area_resol_mean 8.1297
_diffrn_detector_type EosS2
_diffrn_measured_fraction_theta_full 0.997
_diffrn_measured_fraction_theta_max 0.869
_diffrn_measurement_details
;
List of Runs (angles in degrees, time in seconds):

  # Type    Start    End  Width  t~exp~   \w     \q     \k     \f   Frames
#--------------------------------------------------------------------------
  1  \w    -14.00  80.00   1.00   40.00    --   12.89  77.00 -30.00   94
  2  \w     -4.00  80.00   1.00   40.00    --   12.89  57.00 120.00   84
  3  \w    -55.00  40.00   1.00   40.00    --   12.89 -77.00-150.00   95
  4  \w    -20.00  25.00   1.00   40.00    --  -13.91 -99.00 -30.00   45
  5  \w     34.00  85.00   1.00   40.00    --   12.89-178.00-180.00   51
  6  \w    -14.00  80.00   1.00   40.00    --   12.89  77.00-150.00   94
  7  \w    -55.00  40.00   1.00   40.00    --   12.89 -77.00  90.00   95
  8  \w    -20.00  52.00   1.00   40.00    --   12.89 -99.00 -60.00   72
  9  \w    -20.00  49.00   1.00   40.00    --   12.89 -99.00 150.00   69
 10  \w    -20.00  52.00   1.00   40.00    --   12.89 -99.00   0.00   72
;
_diffrn_measurement_device 'four-circle diffractometer'
_diffrn_measurement_device_type 'SuperNova, Dual, Cu at home/near, EosS2'
_diffrn_measurement_method '\w scans'
_diffrn_orient_matrix_type 'CrysAlisPro convention (1999,Acta A55,543-557)'
_diffrn_orient_matrix_UB_11 0.0816557000
_diffrn_orient_matrix_UB_12 -0.0840886000
_diffrn_orient_matrix_UB_13 0.0049230000
_diffrn_orient_matrix_UB_21 0.0201819000
_diffrn_orient_matrix_UB_22 -0.0109952000
_diffrn_orient_matrix_UB_23 -0.0645863000
_diffrn_orient_matrix_UB_31 0.0682207000
_diffrn_orient_matrix_UB_32 0.0603994000
_diffrn_orient_matrix_UB_33 -0.0140265000
_diffrn_radiation_monochromator mirror
_diffrn_radiation_probe x-ray
_diffrn_radiation_type MoK\a
_diffrn_radiation_wavelength 0.71073
_diffrn_reflns_av_R_equivalents 0.0362
_diffrn_reflns_av_unetI/netI 0.0622
_diffrn_reflns_Laue_measured_fraction_full 0.997
_diffrn_reflns_Laue_measured_fraction_max 0.869
_diffrn_reflns_limit_h_max 8
_diffrn_reflns_limit_h_min -9
_diffrn_reflns_limit_k_max 9
_diffrn_reflns_limit_k_min -8
_diffrn_reflns_limit_l_max 14
_diffrn_reflns_limit_l_min -14
_diffrn_reflns_number 7897
_diffrn_reflns_point_group_measured_fraction_full 0.979
_diffrn_reflns_point_group_measured_fraction_max 0.808
_diffrn_reflns_theta_full 25.242
_diffrn_reflns_theta_max 28.100
_diffrn_reflns_theta_min 3.657
_diffrn_source 'micro-focus sealed X-ray tube'
_diffrn_source_type 'SuperNova (Mo) X-ray Source'
_exptl_absorpt_coefficient_mu 7.307
_exptl_absorpt_correction_T_max 1.00000
_exptl_absorpt_correction_T_min 0.90080
_exptl_absorpt_correction_type multi-scan
_exptl_absorpt_process_details
;
CrysAlisPro 1.171.39.46e (Rigaku Oxford Diffraction, 2018)
Empirical absorption correction using spherical harmonics,
 implemented in SCALE3 ABSPACK scaling algorithm.
;
_exptl_crystal_colour 'clear dark red'
_exptl_crystal_density_diffrn 2.083
_exptl_crystal_description plate
_exptl_crystal_F_000 304
_exptl_crystal_size_max 0.100
_exptl_crystal_size_mid 0.065
_exptl_crystal_size_min 0.046
_refine_diff_density_max 1.998
_refine_diff_density_min -1.381
_refine_diff_density_rms 0.194
_refine_ls_abs_structure_details
;
 Flack x determined using 1699 quotients [(I+)-(I-)]/[(I+)+(I-)]
 (Parsons, Flack and Wagner, Acta Cryst. B69 (2013) 249-259).
;
_refine_ls_abs_structure_Flack 0.010(6)
_refine_ls_extinction_method none
_refine_ls_goodness_of_fit_ref 1.104
_refine_ls_hydrogen_treatment constr
_refine_ls_matrix_type full
_refine_ls_number_parameters 214
_refine_ls_number_reflns 4099
_refine_ls_number_restraints 3
_refine_ls_restrained_S_all 1.103
_refine_ls_R_factor_all 0.0400
_refine_ls_R_factor_gt 0.0381
_refine_ls_shift/su_max 0.000
_refine_ls_shift/su_mean 0.000
_refine_ls_structure_factor_coef Fsqd
_refine_ls_weighting_details 'w=1/[\s^2^(Fo^2^)+(0.0069P)^2^+3.1520P] where P=(Fo^2^+2Fc^2^)/3'
_refine_ls_weighting_scheme calc
_refine_ls_wR_factor_gt 0.0737
_refine_ls_wR_factor_ref 0.0749
_reflns_Friedel_coverage 0.860
_reflns_Friedel_fraction_full 0.961
_reflns_Friedel_fraction_max 0.748
_reflns_number_gt 3993
_reflns_number_total 4099
_reflns_threshold_expression 'I > 2\s(I)'
_cod_data_source_file d5cc00770d2.cif
_cod_data_source_block liam2_scale
_cod_depositor_comments 'Adding full bibliography for 7134336--7134337.cif.'
_cod_database_code 7134337
_shelx_shelxl_version_number 2018/3
_chemical_oxdiff_formula 'C18 H17 N2 O3 Re1 Si1 Te1'
_shelx_space_group_comment
;
The symmetry employed for this shelxl refinement is uniquely defined
by the following loop, which should always be used as a source of
symmetry information in preference to the above space-group names.
They are only intended as comments.
;
_shelx_estimated_absorpt_t_max 0.730
_shelx_estimated_absorpt_t_min 0.529
_reflns_odcompleteness_completeness 99.67
_reflns_odcompleteness_iscentric 1
_reflns_odcompleteness_theta 24.97
_olex2_refinement_description
;
1. Fixed Uiso
 At 1.2 times of:
  All C(H) groups
 At 1.5 times of:
  All C(H,H,H) groups
2. Uiso/Uaniso restraints and constraints
Uanis(O2) = Uanis(O3) = Uanis(O1)
Uanis(C7) = Uanis(C8) = Uanis(C6)
3.a Aromatic/amide H refined with riding coordinates:
 C10(H10), C11(H11), C12(H12), C13(H13), C16(H16), C17(H17), C18(H18), C19(H19)
3.b Idealised Me refined as rotating group:
 C3(H3A,H3B,H3C), C4(H4A,H4B,H4C), C5(H5A,H5B,H5C)
;
_ins_header
;
TITL Liam2_scale in P1 
REM P1 (#1 in standard setting)
CELL 0.71073   7.096008   7.152444  11.222672  80.8612  73.0767  72.8523
ZERR    1.00   0.000346   0.000352   0.000725   0.0049   0.0051   0.0043
LATT -1
SFAC C H N O Si Te Re
UNIT 18.00 17.00 2.00 3.00 1.00 1.00 1.00
TREF
HKLF 4
END
;
_olex2_submission_special_instructions 'No special instructions were received'
_oxdiff_exptl_absorpt_empirical_details
;
Empirical correction (ABSPACK) includes:
- Absorption correction using spherical harmonics
- Frame scaling
;
_oxdiff_exptl_absorpt_empirical_full_max 1.258
_oxdiff_exptl_absorpt_empirical_full_min 0.918

loop_
_space_group_symop_operation_xyz
'x, y, z'

loop_
_atom_site_label
_atom_site_type_symbol
_atom_site_fract_x
_atom_site_fract_y
_atom_site_fract_z
_atom_site_U_iso_or_equiv
_atom_site_adp_type
_atom_site_occupancy
_atom_site_site_symmetry_order
_atom_site_calc_flag
_atom_site_refinement_flags_posn
_atom_site_refinement_flags_adp
_atom_site_refinement_flags_occupancy
_atom_site_disorder_assembly
_atom_site_disorder_group
Re1 Re 0.53219(5) 0.47211(4) 0.33811(4) 0.01615(14) Uani 1 1 d . . . . .
Te1 Te 0.35396(14) 0.16049(14) 0.43481(9) 0.0219(3) Uani 1 1 d . . . . .
Si1 Si 0.1801(7) 0.1646(7) 0.9066(4) 0.0303(10) Uani 1 1 d . . . . .
O1 O 0.737(3) 0.808(2) 0.2059(13) 0.049(2) Uani 1 1 d . . . . .
O2 O 0.944(2) 0.177(2) 0.2403(12) 0.049(2) Uani 1 1 d . . . . .
O3 O 0.423(2) 0.484(2) 0.0916(11) 0.049(2) Uani 1 1 d . . . . .
N1 N 0.2484(18) 0.6562(19) 0.4400(11) 0.021(3) Uani 1 1 d . . . . .
N2 N 0.579(2) 0.483(2) 0.5190(12) 0.023(3) Uani 1 1 d . . . . .
C1 C 0.309(2) 0.168(2) 0.6238(14) 0.025(4) Uani 1 1 d . . . . .
C2 C 0.277(2) 0.163(2) 0.7355(15) 0.028(4) Uani 1 1 d . . . . .
C3 C 0.055(3) 0.424(2) 0.9459(15) 0.041(4) Uani 1 1 d . . . . .
H3A H 0.157875 0.488685 0.941929 0.061 Uiso 1 1 calc GR . . . .
H3B H -0.034001 0.425471 1.028683 0.061 Uiso 1 1 calc GR . . . .
H3C H -0.022354 0.490662 0.887169 0.061 Uiso 1 1 calc GR . . . .
C4 C -0.019(3) 0.026(3) 0.9538(17) 0.055(6) Uani 1 1 d . . . . .
H4A H -0.115182 0.076934 0.903731 0.083 Uiso 1 1 calc GR . . . .
H4B H -0.089691 0.040882 1.040328 0.083 Uiso 1 1 calc GR . . . .
H4C H 0.044006 -0.110267 0.941714 0.083 Uiso 1 1 calc GR . . . .
C5 C 0.386(4) 0.048(3) 0.982(2) 0.069(7) Uani 1 1 d . . . . .
H5A H 0.453365 -0.080650 0.953911 0.104 Uiso 1 1 calc GR . . . .
H5B H 0.330756 0.037899 1.071060 0.104 Uiso 1 1 calc GR . . . .
H5C H 0.482563 0.125793 0.961094 0.104 Uiso 1 1 calc GR . . . .
C6 C 0.652(3) 0.678(3) 0.2664(14) 0.032(2) Uani 1 1 d . . . . .
C7 C 0.786(3) 0.289(3) 0.2782(16) 0.032(2) Uani 1 1 d . . . . .
C8 C 0.472(3) 0.467(3) 0.1835(17) 0.032(2) Uani 1 1 d . . . . .
C10 C 0.082(2) 0.734(2) 0.3991(15) 0.024(3) Uani 1 1 d . . . . .
H10 H 0.090666 0.714136 0.317469 0.029 Uiso 1 1 calc R . . . .
C11 C -0.106(2) 0.843(2) 0.4673(17) 0.036(4) Uani 1 1 d . . . . .
H11 H -0.217860 0.890832 0.433781 0.043 Uiso 1 1 calc R . . . .
C12 C -0.116(2) 0.874(2) 0.5854(15) 0.029(4) Uani 1 1 d . . . . .
H12 H -0.236790 0.946732 0.634491 0.035 Uiso 1 1 calc R . . . .
C13 C 0.053(2) 0.799(2) 0.6334(14) 0.023(3) Uani 1 1 d . . . . .
H13 H 0.046810 0.820858 0.714258 0.028 Uiso 1 1 calc R . . . .
C14 C 0.235(2) 0.690(2) 0.5578(13) 0.021(3) Uani 1 1 d . . . . .
C15 C 0.421(2) 0.6022(19) 0.6015(12) 0.020(3) Uani 1 1 d . . . . .
C16 C 0.439(2) 0.629(2) 0.7161(14) 0.025(3) Uani 1 1 d . . . . .
H16 H 0.334042 0.713707 0.768858 0.030 Uiso 1 1 calc R . . . .
C17 C 0.616(3) 0.528(2) 0.7519(15) 0.032(4) Uani 1 1 d . . . . .
H17 H 0.628566 0.540665 0.830259 0.038 Uiso 1 1 calc R . . . .
C18 C 0.772(2) 0.409(2) 0.6710(13) 0.026(3) Uani 1 1 d . . . . .
H18 H 0.892036 0.340663 0.693232 0.031 Uiso 1 1 calc R . . . .
C19 C 0.748(2) 0.394(2) 0.5558(14) 0.023(3) Uani 1 1 d . . . . .
H19 H 0.856132 0.316327 0.500371 0.027 Uiso 1 1 calc R . . . .

loop_
_atom_site_aniso_label
_atom_site_aniso_U_11
_atom_site_aniso_U_22
_atom_site_aniso_U_33
_atom_site_aniso_U_23
_atom_site_aniso_U_13
_atom_site_aniso_U_12
Re1 0.0167(3) 0.0177(3) 0.0145(3) -0.0005(2) -0.0020(2) -0.0074(2)
Te1 0.0223(6) 0.0216(7) 0.0211(7) -0.0028(5) -0.0016(5) -0.0078(5)
Si1 0.041(3) 0.030(2) 0.022(2) 0.0007(18) -0.005(2) -0.016(2)
O1 0.067(6) 0.061(6) 0.027(4) -0.007(4) -0.004(4) -0.033(5)
O2 0.067(6) 0.061(6) 0.027(4) -0.007(4) -0.004(4) -0.033(5)
O3 0.067(6) 0.061(6) 0.027(4) -0.007(4) -0.004(4) -0.033(5)
N1 0.015(6) 0.025(7) 0.025(7) -0.002(6) -0.006(5) -0.005(5)
N2 0.025(7) 0.025(7) 0.016(7) 0.008(6) -0.004(6) -0.008(6)
C1 0.024(8) 0.030(9) 0.018(8) -0.002(6) 0.004(6) -0.013(7)
C2 0.025(8) 0.031(9) 0.029(9) -0.007(7) 0.001(7) -0.013(7)
C3 0.056(11) 0.046(11) 0.020(9) 0.006(8) 0.001(8) -0.026(9)
C4 0.088(16) 0.045(12) 0.032(11) -0.018(9) 0.021(10) -0.045(11)
C5 0.093(19) 0.059(15) 0.046(14) -0.011(11) -0.021(13) 0.001(14)
C6 0.050(7) 0.034(6) 0.017(5) -0.004(4) -0.007(5) -0.021(5)
C7 0.050(7) 0.034(6) 0.017(5) -0.004(4) -0.007(5) -0.021(5)
C8 0.050(7) 0.034(6) 0.017(5) -0.004(4) -0.007(5) -0.021(5)
C10 0.024(8) 0.015(8) 0.029(9) -0.007(6) -0.010(7) 0.007(6)
C11 0.017(8) 0.032(9) 0.059(12) -0.001(8) -0.019(8) 0.002(7)
C12 0.028(8) 0.019(8) 0.036(10) -0.002(7) -0.006(7) -0.002(7)
C13 0.018(7) 0.029(8) 0.019(8) -0.003(6) 0.005(6) -0.011(6)
C14 0.022(7) 0.008(7) 0.026(8) -0.005(6) 0.001(6) -0.002(6)
C15 0.020(7) 0.015(7) 0.018(7) -0.002(6) 0.001(6) -0.002(6)
C16 0.026(8) 0.028(9) 0.019(8) -0.007(6) 0.003(6) -0.009(7)
C17 0.045(10) 0.036(10) 0.018(8) 0.002(7) -0.014(7) -0.013(8)
C18 0.026(8) 0.030(9) 0.022(8) 0.005(6) -0.008(6) -0.010(7)
C19 0.016(7) 0.019(8) 0.026(8) -0.003(6) 0.000(6) 0.002(6)

loop_
_atom_type_symbol
_atom_type_description
_atom_type_scat_dispersion_real
_atom_type_scat_dispersion_imag
_atom_type_scat_source
C C 0.0033 0.0016 'International Tables Vol C Tables 4.2.6.8 and 6.1.1.4'
H H 0.0000 0.0000 'International Tables Vol C Tables 4.2.6.8 and 6.1.1.4'
N N 0.0061 0.0033 'International Tables Vol C Tables 4.2.6.8 and 6.1.1.4'
O O 0.0106 0.0060 'International Tables Vol C Tables 4.2.6.8 and 6.1.1.4'
Si Si 0.0817 0.0704 'International Tables Vol C Tables 4.2.6.8 and 6.1.1.4'
Te Te -0.5308 1.6751 'International Tables Vol C Tables 4.2.6.8 and 6.1.1.4'
Re Re -1.0185 7.2310 'International Tables Vol C Tables 4.2.6.8 and 6.1.1.4'

loop_
_exptl_crystal_face_index_h
_exptl_crystal_face_index_k
_exptl_crystal_face_index_l
_exptl_crystal_face_perp_dist
4 7 -7 0.0240
-8 -3 -13 0.0332
7 8 -2 0.0245
-4 -7 8 0.0210
8 4 12 0.0302
-6 -8 3 0.0250
7 1 13 0.0355
3 7 -8 0.0262
-8 3 -8 0.0437
9 -2 8 0.0396
-2 -9 4 0.0300
-9 2 -1 0.0486
8 -3 0 0.0454
4 10 1 0.0231
5 9 8 0.0210
-4 -9 -8 0.0234
-8 -2 6 0.0365
7 0 -8 0.0383

loop_
_geom_angle_atom_site_label_1
_geom_angle_atom_site_label_2
_geom_angle_atom_site_label_3
_geom_angle
_geom_angle_site_symmetry_1
_geom_angle_site_symmetry_3
_geom_angle_publ_flag
N1 Re1 Te1 85.7(3) . . ?
N1 Re1 N2 75.1(5) . . ?
N2 Re1 Te1 89.9(3) . . ?
C6 Re1 Te1 177.5(4) . . ?
C6 Re1 N1 95.5(6) . . ?
C6 Re1 N2 92.6(6) . . ?
C6 Re1 C7 89.5(8) . . ?
C6 Re1 C8 89.2(7) . . ?
C7 Re1 Te1 89.6(5) . . ?
C7 Re1 N1 169.4(6) . . ?
C7 Re1 N2 95.5(6) . . ?
C7 Re1 C8 87.9(9) . . ?
C8 Re1 Te1 88.4(6) . . ?
C8 Re1 N1 101.4(8) . . ?
C8 Re1 N2 176.2(9) . . ?
C1 Te1 Re1 101.5(4) . . ?
C2 Si1 C3 108.3(7) . . ?
C2 Si1 C4 106.5(8) . . ?
C3 Si1 C4 108.3(8) . . ?
C5 Si1 C2 110.6(9) . . ?
C5 Si1 C3 112.3(9) . . ?
C5 Si1 C4 110.7(11) . . ?
C10 N1 Re1 125.8(10) . . ?
C10 N1 C14 116.5(13) . . ?
C14 N1 Re1 117.6(10) . . ?
C15 N2 Re1 116.8(10) . . ?
C19 N2 Re1 126.0(11) . . ?
C19 N2 C15 117.2(13) . . ?
C2 C1 Te1 176.0(13) . . ?
C1 C2 Si1 169.7(14) . . ?
O1 C6 Re1 173.1(13) . . ?
O2 C7 Re1 179.5(17) . . ?
O3 C8 Re1 172.5(19) . . ?
N1 C10 C11 126.0(15) . . ?
C12 C11 C10 116.4(15) . . ?
C11 C12 C13 120.6(14) . . ?
C12 C13 C14 118.8(14) . . ?
N1 C14 C13 121.7(14) . . ?
N1 C14 C15 115.7(12) . . ?
C13 C14 C15 122.6(13) . . ?
N2 C15 C14 114.6(12) . . ?
C16 C15 N2 121.5(13) . . ?
C16 C15 C14 123.9(12) . . ?
C15 C16 C17 119.2(14) . . ?
C18 C17 C16 119.5(14) . . ?
C17 C18 C19 118.5(14) . . ?
N2 C19 C18 124.0(14) . . ?

loop_
_geom_bond_atom_site_label_1
_geom_bond_atom_site_label_2
_geom_bond_distance
_geom_bond_site_symmetry_2
_geom_bond_publ_flag
Re1 Te1 2.8000(10) . ?
Re1 N1 2.161(12) . ?
Re1 N2 2.166(13) . ?
Re1 C6 1.871(18) . ?
Re1 C7 1.90(2) . ?
Re1 C8 1.911(19) . ?
Te1 C1 2.057(16) . ?
Si1 C2 1.842(16) . ?
Si1 C3 1.865(18) . ?
Si1 C4 1.868(18) . ?
Si1 C5 1.82(2) . ?
O1 C6 1.26(2) . ?
O2 C7 1.17(2) . ?
O3 C8 1.16(2) . ?
N1 C10 1.330(18) . ?
N1 C14 1.352(18) . ?
N2 C15 1.384(18) . ?
N2 C19 1.332(19) . ?
C1 C2 1.20(2) . ?
C10 C11 1.39(2) . ?
C11 C12 1.36(2) . ?
C12 C13 1.39(2) . ?
C13 C14 1.403(19) . ?
C14 C15 1.47(2) . ?
C15 C16 1.377(19) . ?
C16 C17 1.39(2) . ?
C17 C18 1.37(2) . ?
C18 C19 1.38(2) . ?

loop_
_exptl_oxdiff_crystal_face_indexfrac_h
_exptl_oxdiff_crystal_face_indexfrac_k
_exptl_oxdiff_crystal_face_indexfrac_l
_exptl_oxdiff_crystal_face_x
_exptl_oxdiff_crystal_face_y
_exptl_oxdiff_crystal_face_z
4.0090 7.0153 -6.9872 -0.2969 0.4551 0.7952
-7.9917 -2.9862 -12.9908 -0.4654 0.7106 -0.5433
7.0058 8.0099 -1.9908 -0.1113 0.1819 0.9897
-4.0100 -7.0169 7.9858 0.3019 -0.5196 -0.8094
7.9927 3.9878 11.9920 0.3764 -0.6571 0.6179
-6.0062 -8.0106 2.9905 0.1979 -0.2263 -0.9355
6.9912 0.9853 12.9900 0.5520 -0.7087 0.3543
3.0094 7.0159 -7.9869 -0.3835 0.4994 0.7411
-7.9971 3.0054 -7.9986 -0.9451 0.3222 -0.2518
8.9976 -2.0045 7.9996 0.9426 -0.3130 0.3806
-2.0047 -9.0083 3.9938 0.6135 -0.1994 -0.7369
-9.0046 1.9929 -1.0091 -0.9078 -0.1385 -0.4798
8.0051 -2.9922 0.0095 0.9053 0.1938 0.3653
4.0008 10.0020 1.0015 -0.5094 -0.0939 0.8630
4.9945 8.9914 7.9932 -0.3089 -0.5143 0.7717
-3.9939 -8.9904 -7.9921 0.3905 0.5344 -0.7034
-8.0108 -2.0176 5.9832 -0.4550 -0.5259 -0.7523
7.0123 0.0200 -7.9812 0.5316 0.6568 0.5915
